data_4125624
loop_
_publ_author_name
'Ke, Chun-Hung'
'Chen, Chien-Hong'
'Tsai, Ming-Li'
'Wang, Hsuan-Chi'
'Tsai, Fu-Te'
'Chiang, Yun-Wei'
'Shih, Wei-Chih'
'Bohle, D. Scott'
'Liaw, Wen-Feng'

_publ_section_title
;
 {Fe(NO)2}(9) Dinitrosyl Iron Complex Acting as a Vehicle for the NO
 Radical.
;
_journal_issue 1
_journal_name_full 'Journal of the American Chemical Society'
_journal_page_first 67
_journal_page_last 70
_journal_paper_doi 10.1021/jacs.6b11454
_journal_volume 139
_journal_year 2017
_chemical_formula_sum 'C20 H24 Fe N4 O2'
_chemical_formula_weight 408.28
_space_group_crystal_system trigonal
_space_group_IT_number 161
_space_group_name_Hall 'R 3 -2"c'
_space_group_name_H-M_alt 'R 3 c :H'
_symmetry_space_group_name_Hall 'R 3 -2"c'
_symmetry_space_group_name_H-M 'R 3 c :H'
_atom_sites_solution_hydrogens geom
_audit_creation_method SHELXL-2014/7
_cell_angle_alpha 90
_cell_angle_beta 90
_cell_angle_gamma 120
_cell_formula_units_Z 18
_cell_length_a 26.6275(7)
_cell_length_b 26.6275(7)
_cell_length_c 14.9233(5)
_cell_measurement_reflns_used 7301
_cell_measurement_temperature 150(2)
_cell_measurement_theta_max 24.27
_cell_measurement_theta_min 2.65
_cell_volume 9163.4(5)
_computing_cell_refinement 'Bruker SAINT'
_computing_data_collection 'Bruker APEX2'
_computing_data_reduction 'Bruker SAINT'
_computing_molecular_graphics 'Bruker SHELXTL'
_computing_publication_material 'Bruker SHELXTL'
_computing_structure_refinement 'SHELXL-2014/7 (Sheldrick, 2014)'
_computing_structure_solution 'SHELXS-97 (Sheldrick, 2008)'
_diffrn_ambient_temperature 150(2)
_diffrn_measured_fraction_theta_full 1.000
_diffrn_measured_fraction_theta_max 0.998
_diffrn_measurement_device_type 'Bruker APEX-II CCD'
_diffrn_measurement_method \w
_diffrn_radiation_type MoK\a
_diffrn_radiation_wavelength 0.71073
_diffrn_reflns_av_R_equivalents 0.0561
_diffrn_reflns_av_unetI/netI 0.0493
_diffrn_reflns_Laue_measured_fraction_full 1.000
_diffrn_reflns_Laue_measured_fraction_max 0.998
_diffrn_reflns_limit_h_max 35
_diffrn_reflns_limit_h_min -35
_diffrn_reflns_limit_k_max 35
_diffrn_reflns_limit_k_min -34
_diffrn_reflns_limit_l_max 19
_diffrn_reflns_limit_l_min -20
_diffrn_reflns_number 33818
_diffrn_reflns_point_group_measured_fraction_full 0.998
_diffrn_reflns_point_group_measured_fraction_max 0.991
_diffrn_reflns_theta_full 25.242
_diffrn_reflns_theta_max 28.719
_diffrn_reflns_theta_min 1.529
_exptl_absorpt_coefficient_mu 0.762
_exptl_absorpt_correction_T_max 0.970
_exptl_absorpt_correction_T_min 0.962
_exptl_absorpt_correction_type multi-scan
_exptl_crystal_colour black
_exptl_crystal_density_diffrn 1.332
_exptl_crystal_description block
_exptl_crystal_F_000 3852
_exptl_crystal_size_max 0.20
_exptl_crystal_size_mid 0.04
_exptl_crystal_size_min 0.04
_refine_diff_density_max 0.226
_refine_diff_density_min -0.268
_refine_diff_density_rms 0.051
_refine_ls_abs_structure_details
;
 Flack x determined using 1767 quotients [(I+)-(I-)]/[(I+)+(I-)]
 (Parsons, Flack and Wagner, Acta Cryst. B69 (2013) 249-259).
;
_refine_ls_abs_structure_Flack 0.007(8)
_refine_ls_extinction_method none
_refine_ls_goodness_of_fit_ref 0.938
_refine_ls_hydrogen_treatment constr
_refine_ls_matrix_type full
_refine_ls_number_parameters 250
_refine_ls_number_reflns 5228
_refine_ls_number_restraints 1
_refine_ls_restrained_S_all 0.938
_refine_ls_R_factor_all 0.0501
_refine_ls_R_factor_gt 0.0347
_refine_ls_shift/su_max 0.000
_refine_ls_shift/su_mean 0.000
_refine_ls_structure_factor_coef Fsqd
_refine_ls_weighting_details 'w=1/[\s^2^(Fo^2^)+(0.0450P)^2^+1.0000P] where P=(Fo^2^+2Fc^2^)/3'
_refine_ls_weighting_scheme calc
_refine_ls_wR_factor_gt 0.0718
_refine_ls_wR_factor_ref 0.0787
_reflns_Friedel_coverage 0.980
_reflns_Friedel_fraction_full 0.996
_reflns_Friedel_fraction_max 0.984
_reflns_number_gt 4386
_reflns_number_total 5228
_reflns_threshold_expression 'I > 2\s(I)'
_cod_data_source_file ja6b11454_si_002.cif
_cod_data_source_block 1-Me
_cod_original_cell_volume 9163.4(6)
_cod_database_code 4125624
_shelx_shelxl_version_number 2014/7
_shelx_space_group_comment
;
The symmetry employed for this shelxl refinement is uniquely defined
by the following loop, which should always be used as a source of
symmetry information in preference to the above space-group names.
They are only intended as comments.
;

loop_
_space_group_symop_operation_xyz
'x, y, z'
'-y, x-y, z'
'-x+y, -x, z'
'-y, -x, z+1/2'
'-x+y, y, z+1/2'
'x, x-y, z+1/2'
'x+2/3, y+1/3, z+1/3'
'-y+2/3, x-y+1/3, z+1/3'
'-x+y+2/3, -x+1/3, z+1/3'
'-y+2/3, -x+1/3, z+5/6'
'-x+y+2/3, y+1/3, z+5/6'
'x+2/3, x-y+1/3, z+5/6'
'x+1/3, y+2/3, z+2/3'
'-y+1/3, x-y+2/3, z+2/3'
'-x+y+1/3, -x+2/3, z+2/3'
'-y+1/3, -x+2/3, z+7/6'
'-x+y+1/3, y+2/3, z+7/6'
'x+1/3, x-y+2/3, z+7/6'

loop_
_atom_site_label
_atom_site_type_symbol
_atom_site_fract_x
_atom_site_fract_y
_atom_site_fract_z
_atom_site_U_iso_or_equiv
_atom_site_adp_type
_atom_site_occupancy
_atom_site_site_symmetry_order
_atom_site_calc_flag
_atom_site_refinement_flags_posn
_atom_site_refinement_flags_adp
Fe1 Fe 0.12562(2) 0.75923(2) 0.13859(3) 0.02257(11) Uani 1 1 d . .
C17 C 0.31716(14) 0.78897(15) 0.0107(2) 0.0314(8) Uani 1 1 d . .
H17 H 0.3371 0.8038 -0.0427 0.038 Uiso 1 1 calc R U
C1 C 0.09461(13) 0.84717(14) 0.2140(2) 0.0244(7) Uani 1 1 d . .
C2 C 0.06447(15) 0.82921(16) 0.2952(2) 0.0324(8) Uani 1 1 d . .
C19 C 0.26574(16) 0.84631(17) -0.0132(3) 0.0367(8) Uani 1 1 d . .
H19A H 0.2841 0.8531 -0.0707 0.055 Uiso 1 1 calc R U
H19B H 0.2802 0.8825 0.0181 0.055 Uiso 1 1 calc R U
H19C H 0.2246 0.8289 -0.0210 0.055 Uiso 1 1 calc R U
C16 C 0.32636(16) 0.75024(16) 0.0591(3) 0.0353(8) Uani 1 1 d . .
H16 H 0.3528 0.7398 0.0387 0.042 Uiso 1 1 calc R U
C12 C 0.29744(15) 0.89074(16) 0.2221(3) 0.0339(8) Uani 1 1 d . .
H12A H 0.3189 0.8721 0.2054 0.051 Uiso 1 1 calc R U
H12B H 0.3011 0.8980 0.2855 0.051 Uiso 1 1 calc R U
H12C H 0.3124 0.9268 0.1904 0.051 Uiso 1 1 calc R U
C3 C 0.0780(2) 0.79628(18) 0.3629(3) 0.0452(10) Uani 1 1 d . .
H3A H 0.1172 0.8199 0.3836 0.068 Uiso 1 1 calc R U
H3B H 0.0737 0.7616 0.3360 0.068 Uiso 1 1 calc R U
H3C H 0.0519 0.7862 0.4127 0.068 Uiso 1 1 calc R U
C4 C 0.00969(16) 0.87414(19) 0.2486(3) 0.0479(11) Uani 1 1 d . .
H4 H -0.0186 0.8840 0.2606 0.057 Uiso 1 1 calc R U
C5 C 0.11399(18) 0.89314(17) 0.0610(2) 0.0367(8) Uani 1 1 d . .
H5A H 0.1096 0.8590 0.0320 0.055 Uiso 1 1 calc R U
H5B H 0.1544 0.9198 0.0714 0.055 Uiso 1 1 calc R U
H5C H 0.0982 0.9112 0.0235 0.055 Uiso 1 1 calc R U
C14 C 0.25800(14) 0.74344(14) 0.1717(2) 0.0262(7) Uani 1 1 d . .
C9 C 0.19187(13) 0.86963(14) 0.2233(2) 0.0233(6) Uani 1 1 d . .
C11 C 0.23480(13) 0.85221(14) 0.1988(2) 0.0230(6) Uani 1 1 d . .
C20 C 0.22639(16) 0.71983(16) 0.2586(2) 0.0350(8) Uani 1 1 d . .
H20A H 0.1853 0.7000 0.2480 0.053 Uiso 1 1 calc R U
H20B H 0.2366 0.7512 0.2998 0.053 Uiso 1 1 calc R U
H20C H 0.2370 0.6932 0.2836 0.053 Uiso 1 1 calc R U
C13 C 0.25062(13) 0.78412(14) 0.1229(2) 0.0240(7) Uani 1 1 d . .
C18 C 0.27869(14) 0.80626(14) 0.0403(2) 0.0267(7) Uani 1 1 d . .
C10 C 0.21028(16) 0.92530(16) 0.2710(3) 0.0324(8) Uani 1 1 d . .
H10A H 0.1768 0.9286 0.2847 0.049 Uiso 1 1 calc R U
H10B H 0.2362 0.9571 0.2335 0.049 Uiso 1 1 calc R U
H10C H 0.2297 0.9261 0.3256 0.049 Uiso 1 1 calc R U
C6 C 0.08247(14) 0.87682(15) 0.1485(2) 0.0275(7) Uani 1 1 d . .
C15 C 0.29633(16) 0.72693(16) 0.1378(2) 0.0334(8) Uani 1 1 d . .
H15 H 0.3018 0.6997 0.1687 0.040 Uiso 1 1 calc R U
C7 C 0.02175(16) 0.84380(18) 0.3107(3) 0.0428(10) Uani 1 1 d . .
H7 H 0.0010 0.8327 0.3641 0.051 Uiso 1 1 calc R U
C8 C 0.03940(16) 0.89023(16) 0.1683(3) 0.0376(9) Uani 1 1 d . .
H8 H 0.0304 0.9105 0.1265 0.045 Uiso 1 1 calc R U
N3 N 0.13976(11) 0.83375(11) 0.19675(16) 0.0213(5) Uani 1 1 d . .
N4 N 0.21303(11) 0.80342(11) 0.15669(17) 0.0218(5) Uani 1 1 d . .
N1 N 0.08600(13) 0.70247(13) 0.20325(19) 0.0318(6) Uani 1 1 d . .
N2 N 0.10807(14) 0.74981(14) 0.0315(2) 0.0343(7) Uani 1 1 d . .
O1 O 0.05364(15) 0.65861(12) 0.2411(2) 0.0568(9) Uani 1 1 d . .
O2 O 0.08821(18) 0.73286(17) -0.0407(2) 0.0703(11) Uani 1 1 d . .

loop_
_atom_site_aniso_label
_atom_site_aniso_U_11
_atom_site_aniso_U_22
_atom_site_aniso_U_33
_atom_site_aniso_U_23
_atom_site_aniso_U_13
_atom_site_aniso_U_12
Fe1 0.0193(2) 0.0218(2) 0.02513(19) -0.00320(18) -0.00073(18) 0.00913(19)
C17 0.0225(17) 0.037(2) 0.0332(17) -0.0075(15) -0.0010(14) 0.0140(16)
C1 0.0191(15) 0.0244(16) 0.0282(15) -0.0056(13) -0.0002(12) 0.0097(13)
C2 0.0274(17) 0.0332(19) 0.0309(17) -0.0075(15) 0.0049(14) 0.0109(15)
C19 0.0298(19) 0.043(2) 0.039(2) 0.0102(16) 0.0070(15) 0.0194(17)
C16 0.0286(18) 0.038(2) 0.045(2) -0.0171(17) -0.0084(16) 0.0215(17)
C12 0.0218(17) 0.0300(19) 0.050(2) -0.0134(15) -0.0102(15) 0.0129(15)
C3 0.055(3) 0.049(2) 0.0273(18) 0.0046(17) 0.0117(17) 0.023(2)
C4 0.0252(19) 0.050(2) 0.074(3) -0.031(2) -0.0082(19) 0.0231(19)
C5 0.042(2) 0.034(2) 0.036(2) 0.0033(16) -0.0021(17) 0.0208(18)
C14 0.0253(17) 0.0224(16) 0.0314(16) -0.0047(13) -0.0058(13) 0.0122(14)
C9 0.0230(16) 0.0234(16) 0.0243(14) -0.0014(12) -0.0031(12) 0.0123(14)
C11 0.0202(15) 0.0200(15) 0.0292(15) -0.0004(12) -0.0035(12) 0.0103(13)
C20 0.035(2) 0.0347(19) 0.0378(19) 0.0038(15) -0.0023(16) 0.0188(17)
C13 0.0162(15) 0.0237(16) 0.0321(17) -0.0063(13) -0.0037(12) 0.0100(13)
C18 0.0179(15) 0.0248(16) 0.0328(17) -0.0042(13) -0.0016(13) 0.0073(13)
C10 0.0311(19) 0.0310(19) 0.0389(19) -0.0120(15) -0.0082(15) 0.0184(16)
C6 0.0214(16) 0.0256(16) 0.0361(17) -0.0072(13) -0.0044(14) 0.0123(14)
C15 0.0339(19) 0.0284(18) 0.045(2) -0.0096(15) -0.0127(16) 0.0209(16)
C7 0.0283(19) 0.049(2) 0.046(2) -0.0137(19) 0.0086(16) 0.0157(18)
C8 0.0295(19) 0.036(2) 0.053(2) -0.0143(17) -0.0151(17) 0.0206(16)
N3 0.0206(13) 0.0225(13) 0.0233(12) 0.0005(10) 0.0012(10) 0.0126(11)
N4 0.0197(13) 0.0200(13) 0.0267(13) 0.0003(10) -0.0008(10) 0.0107(11)
N1 0.0348(16) 0.0261(15) 0.0326(15) -0.0022(12) 0.0056(13) 0.0139(13)
N2 0.0367(17) 0.0363(17) 0.0321(16) -0.0061(13) -0.0061(13) 0.0199(14)
O1 0.063(2) 0.0307(15) 0.0612(19) 0.0128(14) 0.0290(16) 0.0120(15)
O2 0.098(3) 0.094(3) 0.0346(16) -0.0198(17) -0.0287(18) 0.060(2)

loop_
_atom_type_symbol
_atom_type_description
_atom_type_scat_dispersion_real
_atom_type_scat_dispersion_imag
_atom_type_scat_source
C C 0.0033 0.0016 'International Tables Vol C Tables 4.2.6.8 and 6.1.1.4'
H H 0.0000 0.0000 'International Tables Vol C Tables 4.2.6.8 and 6.1.1.4'
N N 0.0061 0.0033 'International Tables Vol C Tables 4.2.6.8 and 6.1.1.4'
O O 0.0106 0.0060 'International Tables Vol C Tables 4.2.6.8 and 6.1.1.4'
Fe Fe 0.3463 0.8444 'International Tables Vol C Tables 4.2.6.8 and 6.1.1.4'

loop_
_geom_angle_atom_site_label_1
_geom_angle_atom_site_label_2
_geom_angle_atom_site_label_3
_geom_angle
N2 Fe1 N1 115.09(16)
N2 Fe1 N3 117.71(13)
N1 Fe1 N3 111.54(12)
N2 Fe1 N4 111.85(14)
N1 Fe1 N4 118.30(13)
N3 Fe1 N4 77.14(10)
C16 C17 C18 121.2(3)
C6 C1 C2 123.1(3)
C6 C1 N3 118.3(3)
C2 C1 N3 118.6(3)
C7 C2 C1 117.2(4)
C7 C2 C3 121.4(3)
C1 C2 C3 121.4(3)
C17 C16 C15 120.1(3)
C7 C4 C8 120.2(3)
C15 C14 C13 117.7(3)
C15 C14 C20 121.8(3)
C13 C14 C20 120.5(3)
N3 C9 C11 113.9(3)
N3 C9 C10 125.5(3)
C11 C9 C10 120.6(3)
N4 C11 C9 114.1(3)
N4 C11 C12 126.0(3)
C9 C11 C12 119.9(3)
C14 C13 C18 121.9(3)
C14 C13 N4 119.4(3)
C18 C13 N4 118.7(3)
C17 C18 C13 117.7(3)
C17 C18 C19 122.3(3)
C13 C18 C19 120.0(3)
C8 C6 C1 116.8(3)
C8 C6 C5 121.7(3)
C1 C6 C5 121.5(3)
C16 C15 C14 121.2(3)
C4 C7 C2 121.2(4)
C4 C8 C6 121.5(4)
C9 N3 C1 118.9(3)
C9 N3 Fe1 117.5(2)
C1 N3 Fe1 123.5(2)
C11 N4 C13 119.5(3)
C11 N4 Fe1 117.1(2)
C13 N4 Fe1 123.43(19)
O1 N1 Fe1 172.3(3)
O2 N2 Fe1 167.8(3)

loop_
_geom_bond_atom_site_label_1
_geom_bond_atom_site_label_2
_geom_bond_distance
Fe1 N2 1.649(3)
Fe1 N1 1.653(3)
Fe1 N3 2.021(3)
Fe1 N4 2.034(3)
C17 C16 1.377(5)
C17 C18 1.389(5)
C1 C6 1.393(5)
C1 C2 1.399(5)
C1 N3 1.438(4)
C2 C7 1.393(5)
C2 C3 1.495(6)
C19 C18 1.504(5)
C16 C15 1.382(5)
C12 C11 1.498(5)
C4 C7 1.368(6)
C4 C8 1.381(6)
C5 C6 1.495(5)
C14 C15 1.393(5)
C14 C13 1.398(4)
C14 C20 1.503(5)
C9 N3 1.292(4)
C9 C11 1.478(4)
C9 C10 1.489(5)
C11 N4 1.291(4)
C13 C18 1.408(5)
C13 N4 1.426(4)
C6 C8 1.393(5)
N1 O1 1.191(4)
N2 O2 1.185(4)

loop_
_cod_changelog_entry_id
_cod_changelog_entry_author
_cod_changelog_entry_date
_cod_changelog_entry_text
1 'Vaitkus, Antanas' 2023-12-21T11:27:00+02:00
;
 Removed extra trailing star ('*') symbols from the '_shelx_hkl_checksum' data
 item value. This modification resulted in a correct checksum value. 
;
